data_2021001
loop_
_publ_author_name
'Im, Hansu'
'Kim, Jineun'
'Sim, Changeun'
'Kim, Tae Ho'

_publ_section_title
;
 Crystal structure of N,N&#x2032;-dibenzyl-3,3&#x2032;-dimethoxybenzidine
;
_journal_issue 3
_journal_name_full 'Acta Crystallographica Section E Crystallographic Communications'
_journal_page_first 271
_journal_paper_doi 10.1107/S2056989018001688
_journal_volume 74
_journal_year 2018
_chemical_formula_iupac 'C28 H28 N2 O2'
_chemical_formula_moiety 'C28 H28 N2 O2'
_chemical_formula_sum 'C28 H28 N2 O2'
_chemical_formula_weight 424.52
_chemical_name_systematic
;
<i>N</i>,<i>N</i>'-dibenzyl-3,3'-dimethoxy-1,1'-biphenyl-4,4'-diamine
;
_space_group_crystal_system triclinic
_space_group_IT_number 2
_space_group_name_Hall '-P 1'
_space_group_name_H-M_alt 'P -1'
_symmetry_space_group_name_Hall '-P 1'
_symmetry_space_group_name_H-M 'P -1'
_atom_sites_solution_hydrogens geom
_audit_creation_method SHELXL-2014/7
_cell_angle_alpha 93.387(3)
_cell_angle_beta 92.165(2)
_cell_angle_gamma 103.180(2)
_cell_formula_units_Z 1
_cell_length_a 4.7089(2)
_cell_length_b 9.6760(4)
_cell_length_c 12.1952(5)
_cell_measurement_reflns_used 5519
_cell_measurement_temperature 173(2)
_cell_measurement_theta_max 28.02
_cell_measurement_theta_min 2.64
_cell_volume 539.32(4)
_computing_cell_refinement
;
SAINT (Bruker, 2014)
;
_computing_data_collection
;
APEX2 (Bruker, 2014)
;
_computing_data_reduction
;
SAINT (Bruker, 2014)
;
_computing_molecular_graphics
;
DIAMOND (Brandenburg, 2010)
;
_computing_publication_material
;
SHELXTL (Sheldrick, 2008) and publCIF (Westrip, 2010)
;
_computing_structure_refinement
;
SHELXL2014 (Sheldrick, 2015)
;
_computing_structure_solution
;
SHELXS97 (Sheldrick, 2008)
;
_diffrn_ambient_temperature 173(2)
_diffrn_measured_fraction_theta_full 0.992
_diffrn_measured_fraction_theta_max 0.992
_diffrn_measurement_device_type 'Bruker APEXII CCD'
_diffrn_measurement_method '\f and \w scans'
_diffrn_radiation_type MoK\a
_diffrn_radiation_wavelength 0.71073
_diffrn_reflns_av_R_equivalents 0.0192
_diffrn_reflns_limit_h_max 5
_diffrn_reflns_limit_h_min -5
_diffrn_reflns_limit_k_max 11
_diffrn_reflns_limit_k_min -11
_diffrn_reflns_limit_l_max 14
_diffrn_reflns_limit_l_min -13
_diffrn_reflns_number 6528
_diffrn_reflns_theta_full 24.987
_diffrn_reflns_theta_max 24.987
_diffrn_reflns_theta_min 1.675
_exptl_absorpt_coefficient_mu 0.082
_exptl_absorpt_correction_T_max 0.7457
_exptl_absorpt_correction_T_min 0.6593
_exptl_absorpt_correction_type multi-scan
_exptl_absorpt_process_details
;
(SADABS; Bruker, 2014)
;
_exptl_crystal_colour yellow
_exptl_crystal_density_diffrn 1.307
_exptl_crystal_description plate
_exptl_crystal_F_000 226
_exptl_crystal_size_max 0.310
_exptl_crystal_size_mid 0.180
_exptl_crystal_size_min 0.060
_refine_diff_density_max 0.366
_refine_diff_density_min -0.602
_refine_ls_extinction_method none
_refine_ls_goodness_of_fit_ref 1.095
_refine_ls_hydrogen_treatment constr
_refine_ls_matrix_type full
_refine_ls_number_parameters 156
_refine_ls_number_reflns 1888
_refine_ls_number_restraints 6
_refine_ls_restrained_S_all 1.095
_refine_ls_R_factor_all 0.0526
_refine_ls_R_factor_gt 0.0483
_refine_ls_shift/su_max 0.000
_refine_ls_shift/su_mean 0.000
_refine_ls_structure_factor_coef Fsqd
_refine_ls_weighting_details 'w=1/[\s^2^(Fo^2^)+(0.0797P)^2^+0.2226P] where P=(Fo^2^+2Fc^2^)/3'
_refine_ls_weighting_scheme calc
_refine_ls_wR_factor_gt 0.1414
_refine_ls_wR_factor_ref 0.1451
_reflns_number_gt 1683
_reflns_number_total 1888
_reflns_threshold_expression 'I > 2\s(I)'
_cod_data_source_file sj5545sup1.cif
_cod_data_source_block I
_cod_database_code 2021001
_shelx_space_group_comment
;
The symmetry employed for this shelxl refinement is uniquely defined
by the following loop, which should always be used as a source of
symmetry information in preference to the above space-group names.
They are only intended as comments.
;
_shelx_estimated_absorpt_t_min 0.975
_shelx_estimated_absorpt_t_max 0.995

loop_
_space_group_symop_operation_xyz
'x, y, z'
'-x, -y, -z'

loop_
_atom_site_type_symbol
_atom_site_label
_atom_site_fract_x
_atom_site_fract_y
_atom_site_fract_z
_atom_site_U_iso_or_equiv
_atom_site_adp_type
_atom_site_calc_flag
_atom_site_occupancy
_atom_site_disorder_assembly
_atom_site_disorder_group
O O1 0.2453(3) 0.22554(13) 0.81729(9) 0.0350(4) Uani d 1 . .
N N1 0.6872(3) 0.38961(16) 0.72486(12) 0.0367(4) Uani d 1 . .
H H1 0.6890 0.3862 0.7968 0.044 Uiso calc 1 A 1
C C1 -0.0076(4) 0.15213(19) 0.86818(14) 0.0355(4) Uani d 1 . .
H H1A -0.1827 0.1701 0.8312 0.053 Uiso calc 1 . .
H H1B 0.0024 0.1860 0.9459 0.053 Uiso calc 1 . .
H H1C -0.0163 0.0498 0.8625 0.053 Uiso calc 1 . .
C C2 0.2594(3) 0.19646(17) 0.70622(13) 0.0275(4) Uani d 1 . .
C C3 0.0682(3) 0.08840(16) 0.64431(13) 0.0270(4) Uani d 1 . .
H H3 -0.0911 0.0316 0.6786 0.032 Uiso calc 1 . .
C C4 0.1022(3) 0.06000(16) 0.53238(13) 0.0261(4) Uani d 1 . .
C C5 0.3347(4) 0.14802(18) 0.48559(14) 0.0328(4) Uani d 1 . .
H H5 0.3646 0.1318 0.4098 0.039 Uiso calc 1 . .
C C6 0.5243(4) 0.25895(18) 0.54660(14) 0.0329(4) Uani d 1 . .
H H6 0.6790 0.3178 0.5114 0.039 Uiso calc 1 . .
C C7 0.4931(3) 0.28575(17) 0.65775(14) 0.0284(4) Uani d 1 . .
C C8 0.8843(16) 0.5024(3) 0.6758(5) 0.0414(13) Uani d 0.779(18) B 1
H H8A 0.7710 0.5531 0.6291 0.050 Uiso calc 0.779(18) B 1
H H8B 1.0144 0.4613 0.6282 0.050 Uiso calc 0.779(18) B 1
C C8' 0.791(3) 0.4999(12) 0.7085(11) 0.023(3) Uani d 0.221(18) B 2
H H8'1 0.6326 0.5513 0.7158 0.028 Uiso calc 0.221(18) B 2
H H8'2 0.8268 0.4949 0.6291 0.028 Uiso calc 0.221(18) B 2
C C9 1.0656(4) 0.60586(18) 0.76161(15) 0.0336(4) Uani d 1 . .
C C10 1.1686(4) 0.56526(18) 0.86005(15) 0.0373(5) Uani d 1 . .
H H10 1.1067 0.4695 0.8787 0.045 Uiso calc 1 . .
C C11 1.3596(4) 0.66246(19) 0.93095(14) 0.0368(4) Uani d 1 . .
H H11 1.4302 0.6334 0.9978 0.044 Uiso calc 1 . .
C C12 1.4480(4) 0.80198(18) 0.90472(15) 0.0370(4) Uani d 1 . .
H H12 1.5781 0.8693 0.9538 0.044 Uiso calc 1 . .
C C13 1.3474(4) 0.84355(18) 0.80734(15) 0.0357(4) Uani d 1 . .
H H13 1.4098 0.9394 0.7889 0.043 Uiso calc 1 . .
C C14 1.1558(4) 0.74595(18) 0.73633(14) 0.0339(4) Uani d 1 . .
H H14 1.0855 0.7754 0.6696 0.041 Uiso calc 1 . .

loop_
_atom_site_aniso_label
_atom_site_aniso_U_11
_atom_site_aniso_U_22
_atom_site_aniso_U_33
_atom_site_aniso_U_12
_atom_site_aniso_U_13
_atom_site_aniso_U_23
O1 0.0359(7) 0.0396(7) 0.0222(6) -0.0042(5) 0.0004(5) -0.0061(5)
N1 0.0347(8) 0.0398(9) 0.0262(8) -0.0081(7) 0.0009(6) -0.0086(6)
C1 0.0359(9) 0.0416(10) 0.0252(9) 0.0021(7) 0.0029(7) -0.0022(7)
C2 0.0303(8) 0.0285(8) 0.0224(8) 0.0056(6) -0.0033(6) -0.0015(6)
C3 0.0277(8) 0.0256(8) 0.0253(8) 0.0017(6) -0.0015(6) 0.0008(6)
C4 0.0270(8) 0.0258(8) 0.0244(8) 0.0050(7) -0.0047(7) -0.0001(6)
C5 0.0333(9) 0.0375(9) 0.0228(8) -0.0001(7) -0.0019(7) -0.0028(7)
C6 0.0307(9) 0.0339(9) 0.0286(9) -0.0033(7) 0.0007(7) 0.0001(7)
C7 0.0265(8) 0.0285(8) 0.0273(9) 0.0025(6) -0.0043(6) -0.0023(6)
C8 0.048(2) 0.0322(14) 0.037(3) -0.0026(15) -0.014(2) -0.0002(13)
C8' 0.022(4) 0.029(4) 0.018(4) 0.005(3) 0.011(3) 0.003(3)
C9 0.0356(9) 0.0290(9) 0.0328(9) 0.0032(7) -0.0054(7) -0.0041(7)
C10 0.0454(10) 0.0255(8) 0.0366(10) 0.0003(7) -0.0055(8) 0.0017(7)
C11 0.0429(10) 0.0362(10) 0.0272(9) 0.0023(8) -0.0065(8) 0.0008(7)
C12 0.0346(9) 0.0331(9) 0.0367(10) -0.0027(7) -0.0055(8) -0.0056(7)
C13 0.0351(9) 0.0276(9) 0.0405(10) -0.0009(7) 0.0001(8) 0.0033(7)
C14 0.0368(9) 0.0337(9) 0.0298(9) 0.0055(7) -0.0010(7) 0.0033(7)

loop_
_atom_type_symbol
_atom_type_description
_atom_type_scat_dispersion_real
_atom_type_scat_dispersion_imag
_atom_type_scat_source
C C 0.0033 0.0016 'International Tables Vol C Tables 4.2.6.8 and 6.1.1.4'
H H 0.0000 0.0000 'International Tables Vol C Tables 4.2.6.8 and 6.1.1.4'
N N 0.0061 0.0033 'International Tables Vol C Tables 4.2.6.8 and 6.1.1.4'
O O 0.0106 0.0060 'International Tables Vol C Tables 4.2.6.8 and 6.1.1.4'

loop_
_geom_angle_atom_site_label_1
_geom_angle_atom_site_label_2
_geom_angle_atom_site_label_3
_geom_angle_site_symmetry_3
_geom_angle
C2 O1 C1 . 117.19(12)
C8' N1 C7 . 129.4(6)
C7 N1 C8 . 119.6(2)
C7 N1 H1 . 120.2
C8 N1 H1 . 120.2
O1 C1 H1A . 109.5
O1 C1 H1B . 109.5
H1A C1 H1B . 109.5
O1 C1 H1C . 109.5
H1A C1 H1C . 109.5
H1B C1 H1C . 109.5
O1 C2 C3 . 124.56(15)
O1 C2 C7 . 114.59(14)
C3 C2 C7 . 120.84(15)
C2 C3 C4 . 121.84(15)
C2 C3 H3 . 119.1
C4 C3 H3 . 119.1
C5 C4 C3 . 116.84(15)
C5 C4 C4 2_556 122.18(18)
C3 C4 C4 2_556 120.98(18)
C6 C5 C4 . 121.75(16)
C6 C5 H5 . 119.1
C4 C5 H5 . 119.1
C7 C6 C5 . 121.41(16)
C7 C6 H6 . 119.3
C5 C6 H6 . 119.3
C6 C7 N1 . 124.04(15)
C6 C7 C2 . 117.31(15)
N1 C7 C2 . 118.54(15)
N1 C8 C9 . 111.4(4)
N1 C8 H8A . 109.3
C9 C8 H8A . 109.3
N1 C8 H8B . 109.3
C9 C8 H8B . 109.3
H8A C8 H8B . 108.0
N1 C8' C9 . 131.8(9)
N1 C8' H8'1 . 104.3
C9 C8' H8'1 . 104.3
N1 C8' H8'2 . 104.3
C9 C8' H8'2 . 104.3
H8'1 C8' H8'2 . 105.6
C14 C9 C10 . 118.83(15)
C14 C9 C8 . 117.8(2)
C10 C9 C8 . 123.1(2)
C14 C9 C8' . 124.5(4)
C10 C9 C8' . 114.0(5)
C11 C10 C9 . 120.71(16)
C11 C10 H10 . 119.6
C9 C10 H10 . 119.6
C10 C11 C12 . 119.89(16)
C10 C11 H11 . 120.1
C12 C11 H11 . 120.1
C13 C12 C11 . 119.95(16)
C13 C12 H12 . 120.0
C11 C12 H12 . 120.0
C12 C13 C14 . 120.10(16)
C12 C13 H13 . 120.0
C14 C13 H13 . 120.0
C9 C14 C13 . 120.52(16)
C9 C14 H14 . 119.7
C13 C14 H14 . 119.7

loop_
_geom_bond_atom_site_label_1
_geom_bond_atom_site_label_2
_geom_bond_site_symmetry_2
_geom_bond_distance
O1 C2 . 1.374(2)
O1 C1 . 1.425(2)
N1 C8' . 1.100(12)
N1 C7 . 1.394(2)
N1 C8 . 1.438(7)
N1 H1 . 0.8800
C1 H1A . 0.9800
C1 H1B . 0.9800
C1 H1C . 0.9800
C2 C3 . 1.378(2)
C2 C7 . 1.408(2)
C3 C4 . 1.399(2)
C3 H3 . 0.9500
C4 C5 . 1.389(2)
C4 C4 2_556 1.491(3)
C5 C6 . 1.386(2)
C5 H5 . 0.9500
C6 C7 . 1.385(2)
C6 H6 . 0.9500
C8 C9 . 1.498(3)
C8 H8A . 0.9900
C8 H8B . 0.9900
C8' C9 . 1.549(11)
C8' H8'1 . 0.9900
C8' H8'2 . 0.9900
C9 C14 . 1.382(2)
C9 C10 . 1.389(3)
C10 C11 . 1.379(2)
C10 H10 . 0.9500
C11 C12 . 1.379(2)
C11 H11 . 0.9500
C12 C13 . 1.377(3)
C12 H12 . 0.9500
C13 C14 . 1.383(2)
C13 H13 . 0.9500
C14 H14 . 0.9500

loop_
_geom_hbond_atom_site_label_D
_geom_hbond_atom_site_label_H
_geom_hbond_atom_site_label_A
_geom_hbond_site_symmetry_A
_geom_hbond_distance_DH
_geom_hbond_distance_HA
_geom_hbond_distance_DA
_geom_hbond_angle_DHA
C10 H10 O1 1_655 0.95 2.66 3.400(2) 134.9
N1 H1 O1 . 0.88 2.33 2.6464(19) 100.9

loop_
_geom_torsion_atom_site_label_1
_geom_torsion_atom_site_label_2
_geom_torsion_atom_site_label_3
_geom_torsion_atom_site_label_4
_geom_torsion_site_symmetry_1
_geom_torsion_site_symmetry_4
_geom_torsion
C1 O1 C2 C3 . . -9.3(2)
C1 O1 C2 C7 . . 171.68(14)
O1 C2 C3 C4 . . -176.98(14)
C7 C2 C3 C4 . . 1.9(2)
C2 C3 C4 C5 . . -1.4(2)
C2 C3 C4 C4 . 2_556 178.26(16)
C3 C4 C5 C6 . . -0.1(3)
C4 C4 C5 C6 2_556 . -179.73(17)
C4 C5 C6 C7 . . 1.0(3)
C5 C6 C7 N1 . . 175.71(16)
C5 C6 C7 C2 . . -0.5(3)
C8' N1 C7 C6 . . 43.5(11)
C8 N1 C7 C6 . . 18.3(4)
C8' N1 C7 C2 . . -140.3(11)
C8 N1 C7 C2 . . -165.6(3)
O1 C2 C7 C6 . . 178.08(14)
C3 C2 C7 C6 . . -0.9(2)
O1 C2 C7 N1 . . 1.6(2)
C3 C2 C7 N1 . . -177.38(14)
C7 N1 C8 C9 . . 177.7(3)
C7 N1 C8' C9 . . -160.1(9)
N1 C8 C9 C14 . . -149.9(3)
N1 C8 C9 C10 . . 36.3(6)
N1 C8' C9 C14 . . -175.1(12)
N1 C8' C9 C10 . . -13.8(19)
C14 C9 C10 C11 . . -0.6(3)
C8 C9 C10 C11 . . 173.1(4)
C8' C9 C10 C11 . . -163.1(6)
C9 C10 C11 C12 . . 0.6(3)
C10 C11 C12 C13 . . -0.6(3)
C11 C12 C13 C14 . . 0.6(3)
C10 C9 C14 C13 . . 0.6(3)
C8 C9 C14 C13 . . -173.5(4)
C8' C9 C14 C13 . . 161.1(7)
C12 C13 C14 C9 . . -0.6(3)

_cod_database_fobs_code 2021001
